data_4111146
loop_
_publ_author_name
'Claudio Palomo'
'Mikel Oiarbide'
'Rosa L\'opez'
'Pedro B. Gonz\'alez'
'Enrique G\'omez-Bengoa'
'Jos\'e M. Sa\'a'
'Anthony Linden'

_publ_section_title
;
 Intramolecular Sulfur Transfer in N-Enoyl Oxazolidine-2-thiones Promoted
 by Br\/onsted Acids. Practical Asymmetric Synthesis of \b-Mercapto
 Carboxylic Acids and Mechanistic Insights
;
_journal_name_full 'Journal of the American Chemical Society'
_journal_page_first 15236
_journal_page_last 15247
_journal_paper_doi 10.1021/ja0654027
_journal_volume 128
_journal_year 2006
_chemical_absolute_configuration ad
_chemical_formula_moiety 'C10 H16 Cl N O2 S '
_chemical_formula_sum 'C10 H16 Cl N O2 S'
_chemical_formula_weight 249.75
_chemical_melting_point 329
_chemical_name_common ' ?'
_chemical_name_systematic ' ?'
_space_group_IT_number 19
_symmetry_cell_setting orthorhombic
_symmetry_Int_Tables_number 19
_symmetry_space_group_name_Hall 'P 2ac 2ab'
_symmetry_space_group_name_H-M 'P 21 21 21'
_atom_sites_solution_hydrogens geom
_atom_sites_solution_primary direct
_cell_angle_alpha 90.0
_cell_angle_beta 90.0
_cell_angle_gamma 90.0
_cell_formula_units_Z 4
_cell_length_a 6.8389(1)
_cell_length_b 8.3595(1)
_cell_length_c 21.7120(3)
_cell_measurement_reflns_used 47218
_cell_measurement_temperature 160(1)
_cell_measurement_theta_max 30.0
_cell_measurement_theta_min 2.0
_cell_volume 1241.27(3)
_computing_cell_refinement 'DENZO-SMN (Otwinowski & Minor, 1997)'
_computing_data_collection 'COLLECT (Nonius, 2000)'
_computing_data_reduction 'DENZO-SMN and SCALEPACK (Otwinowski & Minor, 1997)'
_computing_molecular_graphics 'ORTEPII (Johnson, 1976)'
_computing_publication_material 'TEXCIF (Linden, 1999)'
_computing_structure_refinement 'teXsan (Molecular Structure Corporation, 1999)'
_computing_structure_solution 'SIR92 direct methods (Altomare et al., 1994)'
_diffrn_ambient_temperature 160(1)
_diffrn_detector '65 mm CCD camera on \k goniostat'
_diffrn_detector_area_resol_mean 9
_diffrn_measured_fraction_theta_full 1.723
_diffrn_measured_fraction_theta_max 1.723
_diffrn_measurement_device_type 'Nonius KappaCCD diffractometer'
_diffrn_measurement_method '?\w scans with \k offsets'
_diffrn_radiation_monochromator 'horizontally mounted graphite crystal'
_diffrn_radiation_source 'fine-focus sealed tube'
_diffrn_radiation_type 'Mo K\a'
_diffrn_radiation_wavelength 0.71073
_diffrn_reflns_av_R_equivalents 0.049
_diffrn_reflns_limit_h_max 9
_diffrn_reflns_limit_h_min -9
_diffrn_reflns_limit_k_max 11
_diffrn_reflns_limit_k_min -8
_diffrn_reflns_limit_l_max 30
_diffrn_reflns_limit_l_min -30
_diffrn_reflns_number 32525
_diffrn_reflns_theta_full 30.0
_diffrn_reflns_theta_max 30.0
_diffrn_reflns_theta_min 2.5
_diffrn_standards_decay_% 0
_diffrn_standards_number 0
_exptl_absorpt_coefficient_mu 0.457
_exptl_absorpt_correction_T_max 0.937
_exptl_absorpt_correction_T_min 0.877
_exptl_absorpt_correction_type multi-scan
_exptl_absorpt_process_details '(Blessing, 1995)'
_exptl_crystal_colour colourless
_exptl_crystal_density_diffrn 1.336
_exptl_crystal_description prism
_exptl_crystal_F_000 528
_exptl_crystal_size_max 0.25
_exptl_crystal_size_mid 0.15
_exptl_crystal_size_min 0.15
_refine_diff_density_max 0.35
_refine_diff_density_min -0.38
_refine_ls_abs_structure_details 'Flack & Bernardinelli (2000)'
_refine_ls_abs_structure_Flack 0.08(3)
_refine_ls_extinction_method none
_refine_ls_goodness_of_fit_all 2.4820
_refine_ls_goodness_of_fit_ref 2.4420
_refine_ls_hydrogen_treatment noref
_refine_ls_matrix_type full
_refine_ls_number_constraints 0
_refine_ls_number_parameters 137
_refine_ls_number_reflns 3182
_refine_ls_number_restraints 0
_refine_ls_R_factor_all 0.0483
_refine_ls_R_factor_gt 0.0389
_refine_ls_shift/su_max 0.0008
_refine_ls_shift/su_mean 0.0000
_refine_ls_structure_factor_coef F
_refine_ls_weighting_details '1/[^2^(F~o~) + (0.005F~o~)^2^]'
_refine_ls_weighting_scheme calc
_refine_ls_wR_factor_all 0.0365
_refine_ls_wR_factor_gt 0.0359
_refine_ls_wR_factor_ref 0.0359
_reflns_number_gt 3182
_reflns_number_total 3629
_reflns_threshold_expression 'I > 2\s(I)'
_cod_data_source_file ja0654027si20060727_072834.cif
_cod_data_source_block 7
_cod_original_sg_symbol_H-M 'P 21 21 21 '
_cod_original_formula_sum 'C10 H16 Cl N O2 S '
_cod_database_code 4111146

loop_
_symmetry_equiv_pos_as_xyz
'+x,  +y,  +z'
'1/2-x,  -y, 1/2+z'
'1/2+x, 1/2-y,  -z'
'-x, 1/2+y, 1/2-z'

loop_
_atom_site_label
_atom_site_fract_x
_atom_site_fract_y
_atom_site_fract_z
_atom_site_U_iso_or_equiv
_atom_site_adp_type
_atom_site_occupancy
_atom_site_calc_flag
_atom_site_calc_attached_atom
_atom_site_type_symbol
Cl8 0.63366(5) 0.06367(3) 0.06956(1) 0.0501(1) Uani 1 d ? Cl
S1 0.41941(5) 0.36126(4) 0.26911(1) 0.0395(1) Uani 1 d ? S
O2 0.7056(1) 0.38394(9) 0.19403(3) 0.0347(2) Uani 1 d ? O
O4 0.1580(1) 0.2200(1) 0.09396(3) 0.0389(3) Uani 1 d ? O
N3 0.4226(1) 0.32384(9) 0.14335(3) 0.0228(2) Uani 1 d ? n
C2 0.5318(2) 0.3541(1) 0.19611(4) 0.0268(3) Uani 1 d ? C
C4 0.2388(2) 0.2480(1) 0.14227(4) 0.0266(3) Uani 1 d ? C
C5 0.1456(2) 0.2029(1) 0.20270(4) 0.0311(3) Uani 1 d ? C
C6 0.1628(2) 0.3327(1) 0.25097(4) 0.0321(3) Uani 1 d ? C
C7 0.5080(1) 0.3721(1) 0.08294(4) 0.0237(3) Uani 1 d ? C
C8 0.6852(2) 0.2734(1) 0.06523(4) 0.0314(3) Uani 1 d ? C
C9 0.5447(2) 0.5539(1) 0.08066(4) 0.0300(3) Uani 1 d ? C
C10 0.3596(2) 0.6435(1) 0.09763(5) 0.0401(4) Uani 1 d ? C
C11 0.6150(2) 0.6045(1) 0.01683(5) 0.0489(4) Uani 1 d ? C
C12 0.0529(2) 0.2911(1) 0.30991(5) 0.0427(4) Uani 1 d ? C
H6 0.112 0.430 0.235 0.039 Uiso 1 calc C6 H
H7 0.411 0.350 0.053 0.028 Uiso 1 calc C7 H
H9 0.643 0.580 0.110 0.036 Uiso 1 calc C9 H
H51 0.207 0.109 0.218 0.037 Uiso 1 calc C5 H
H52 0.011 0.182 0.196 0.037 Uiso 1 calc C5 H
H81 0.790 0.298 0.092 0.038 Uiso 1 calc C8 H
H82 0.722 0.299 0.024 0.038 Uiso 1 calc C8 H
H101 0.257 0.613 0.071 0.048 Uiso 1 calc C10 H
H102 0.382 0.755 0.094 0.048 Uiso 1 calc C10 H
H103 0.324 0.618 0.139 0.048 Uiso 1 calc C10 H
H111 0.634 0.717 0.016 0.059 Uiso 1 calc C11 H
H112 0.520 0.575 -0.013 0.059 Uiso 1 calc C11 H
H113 0.735 0.552 0.008 0.059 Uiso 1 calc C11 H
H121 0.090 0.187 0.323 0.051 Uiso 1 calc C12 H
H122 -0.084 0.293 0.302 0.051 Uiso 1 calc C12 H
H123 0.084 0.367 0.341 0.051 Uiso 1 calc C12 H

loop_
_atom_site_aniso_label
_atom_site_aniso_U_11
_atom_site_aniso_U_22
_atom_site_aniso_U_33
_atom_site_aniso_U_23
_atom_site_aniso_U_13
_atom_site_aniso_U_12
_atom_site_aniso_type_symbol
Cl8 0.0571(2) 0.0315(2) 0.0617(2) -0.0029(1) 0.0143(2) 0.0078(2) Cl
S1 0.0374(2) 0.0590(2) 0.0222(1) -0.0011(1) 0.0007(1) -0.0081(2) S
O2 0.0239(4) 0.0494(5) 0.0308(4) -0.0025(3) -0.0063(3) -0.0029(4) O
O4 0.0280(5) 0.0559(5) 0.0327(4) -0.0046(3) -0.0053(3) -0.0106(4) O
N3 0.0209(5) 0.0274(4) 0.0202(4) -0.0001(3) -0.0007(3) -0.0004(4) n
C2 0.0276(6) 0.0304(6) 0.0225(5) -0.0004(4) -0.0024(4) 0.0012(5) C
C4 0.0230(6) 0.0269(5) 0.0299(5) 0.0003(4) -0.0009(4) 0.0001(5) C
C5 0.0261(6) 0.0313(6) 0.0359(5) 0.0075(4) 0.0034(5) -0.0030(5) C
C6 0.0284(6) 0.0386(6) 0.0294(5) 0.0062(4) 0.0064(4) 0.0010(5) C
C7 0.0228(5) 0.0298(5) 0.0186(4) -0.0015(4) -0.0002(4) -0.0016(4) C
C8 0.0316(6) 0.0328(6) 0.0299(5) -0.0017(4) 0.0049(4) 0.0022(5) C
C9 0.0335(6) 0.0297(6) 0.0267(5) -0.0018(4) -0.0043(4) -0.0059(5) C
C10 0.0500(8) 0.0323(6) 0.0381(6) 0.0052(5) 0.0008(5) 0.0077(6) C
C11 0.064(1) 0.0360(7) 0.0462(6) 0.0063(5) 0.0186(6) -0.0063(7) C
C12 0.0391(8) 0.0549(8) 0.0339(6) 0.0106(5) 0.0086(5) 0.0047(6) C

loop_
_atom_type_symbol
_atom_type_description
_atom_type_number_in_cell
_atom_type_scat_dispersion_real
_atom_type_scat_dispersion_imag
_atom_type_scat_source
C C 40 0.0030 0.0020
; International Tables for Crystallography (1992).
Vol. C, Tables 4.2.6.8 and 6.1.1.1
;
H H 64 0.0000 0.0000
; International Tables for Crystallography (1992).
Vol. C, Table 6.1.1.2
;
Cl Cl 4 0.1480 0.1590
; International Tables for Crystallography (1992).
Vol. C, Tables 4.2.6.8 and 6.1.1.1
;
N N 4 0.0060 0.0030
; International Tables for Crystallography (1992).
Vol. C, Tables 4.2.6.8 and 6.1.1.1
;
O O 8 0.0110 0.0060
; International Tables for Crystallography (1992).
Vol. C, Tables 4.2.6.8 and 6.1.1.1
;
S S 4 0.1250 0.1230
; International Tables for Crystallography (1992).
Vol. C, Tables 4.2.6.8 and 6.1.1.1
;

loop_
_geom_angle_atom_site_label_1
_geom_angle_atom_site_label_2
_geom_angle_atom_site_label_3
_geom_angle
_geom_angle_publ_flag
C2 S1 C6 102.83(7) yes
C2 N3 C4 125.1(1) yes
C2 N3 C7 117.7(1) yes
C4 N3 C7 117.2(1) yes
S1 C2 O2 116.9(1) yes
S1 C2 N3 120.9(1) yes
O2 C2 N3 122.1(1) yes
O4 C4 N3 120.7(1) yes
O4 C4 C5 120.9(2) yes
N3 C4 C5 118.4(1) yes
C4 C5 C6 113.0(1) yes
S1 C6 C5 108.7(1) yes
S1 C6 C12 108.9(1) yes
C5 C6 C12 112.3(1) yes
N3 C7 C8 112.9(1) yes
N3 C7 C9 111.0(1) yes
C8 C7 C9 113.5(1) yes
Cl8 C8 C7 111.2(1) yes
C7 C9 C10 110.1(1) yes
C7 C9 C11 110.7(1) yes
C10 C9 C11 110.3(1) yes
C4 C5 H51 108.6 no
C4 C5 H52 108.6 no
C6 C5 H51 108.6 no
C6 C5 H52 108.6 no
H51 C5 H52 109.5 no
S1 C6 H6 109.0 no
C5 C6 H6 109.0 no
C12 C6 H6 109.0 no
N3 C7 H7 106.3 no
C8 C7 H7 106.3 no
C9 C7 H7 106.3 no
Cl8 C8 H81 109.0 no
Cl8 C8 H82 109.0 no
C7 C8 H81 109.0 no
C7 C8 H82 109.0 no
H81 C8 H82 109.5 no
C7 C9 H9 108.6 no
C10 C9 H9 108.6 no
C11 C9 H9 108.6 no
C9 C10 H101 109.5 no
C9 C10 H102 109.5 no
C9 C10 H103 109.5 no
H101 C10 H102 109.5 no
H101 C10 H103 109.5 no
H102 C10 H103 109.5 no
C9 C11 H111 109.5 no
C9 C11 H112 109.5 no
C9 C11 H113 109.5 no
H111 C11 H112 109.5 no
H111 C11 H113 109.5 no
H112 C11 H113 109.5 no
C6 C12 H121 109.5 no
C6 C12 H122 109.5 no
C6 C12 H123 109.5 no
H121 C12 H122 109.5 no
H121 C12 H123 109.5 no
H122 C12 H123 109.5 no

loop_
_geom_bond_atom_site_label_1
_geom_bond_atom_site_label_2
_geom_bond_distance
_geom_bond_publ_flag
Cl8 C8 1.791(2) yes
S1 C2 1.762(2) yes
S1 C6 1.815(2) yes
O2 C2 1.216(2) yes
O4 C4 1.209(2) yes
N3 C2 1.391(2) yes
N3 C4 1.408(2) yes
N3 C7 1.491(2) yes
C4 C5 1.507(2) yes
C5 C6 1.513(2) yes
C6 C12 1.524(2) yes
C7 C8 1.516(2) yes
C7 C9 1.541(2) yes
C9 C10 1.517(3) yes
C9 C11 1.527(2) yes
C5 H51 0.950 no
C5 H52 0.950 no
C6 H6 0.950 no
C7 H7 0.950 no
C8 H81 0.950 no
C8 H82 0.950 no
C9 H9 0.950 no
C10 H101 0.950 no
C10 H102 0.950 no
C10 H103 0.950 no
C11 H111 0.950 no
C11 H112 0.950 no
C11 H113 0.950 no
C12 H121 0.950 no
C12 H122 0.950 no
C12 H123 0.950 no

loop_
_geom_torsion_atom_site_label_1
_geom_torsion_atom_site_label_2
_geom_torsion_atom_site_label_3
_geom_torsion_atom_site_label_4
_geom_torsion
_geom_torsion_publ_flag
Cl8 C8 C7 N3 52.0(1) no
Cl8 C8 C7 C9 179.41(9) no
S1 C2 N3 C4 -21.5(2) no
S1 C2 N3 C7 159.9(1) no
S1 C6 C5 C4 -64.3(2) no
O2 C2 S1 C6 173.9(1) no
O2 C2 N3 C4 162.0(2) no
O2 C2 N3 C7 -16.6(2) no
O4 C4 N3 C2 -176.6(2) no
O4 C4 N3 C7 2.0(2) no
O4 C4 C5 C6 -136.7(2) no
N3 C2 S1 C6 -2.8(2) no
N3 C4 C5 C6 43.2(2) no
N3 C7 C9 C10 -52.8(2) no
N3 C7 C9 C11 -175.0(1) no
C2 S1 C6 C5 42.2(1) no
C2 S1 C6 C12 164.8(1) no
C2 N3 C4 C5 3.5(2) no
C2 N3 C7 C8 68.2(2) no
C2 N3 C7 C9 -60.5(2) no
C4 N3 C7 C8 -110.5(2) no
C4 N3 C7 C9 120.8(1) no
C4 C5 C6 C12 175.1(2) no
C5 C4 N3 C7 -177.9(1) no
C8 C7 C9 C10 178.8(1) no
C8 C7 C9 C11 56.6(2) no
